data_2226198
loop_
_publ_author_name
'Yang, Yong-le'
'Fu, Xue-qun'

_publ_section_title
;
 4-Bromoanilinium hexafluorophosphate monohydrate
;
_journal_coeditor_code JH2158
_journal_issue 6
_journal_name_full 'Acta Crystallographica Section E'
_journal_page_first o1430
_journal_paper_doi 10.1107/S1600536810018088
_journal_volume 66
_journal_year 2010
_chemical_formula_iupac 'C6 H7 Br N +, P F6 -, H2 O'
_chemical_formula_moiety 'C6 H7 Br N +, F6 P -, H2 O'
_chemical_formula_sum 'C6 H9 Br F6 N O P'
_chemical_formula_weight 336.02
_chemical_name_systematic
;
4-Bromoanilinium hexafluorophosphate monohydrate
;
_space_group_IT_number 14
_symmetry_cell_setting monoclinic
_symmetry_space_group_name_Hall '-P 2ybc'
_symmetry_space_group_name_H-M 'P 1 21/c 1'
_atom_sites_solution_hydrogens geom
_atom_sites_solution_primary direct
_atom_sites_solution_secondary difmap
_audit_creation_method SHELXL-97
_cell_angle_alpha 90.00
_cell_angle_beta 94.697(11)
_cell_angle_gamma 90.00
_cell_formula_units_Z 4
_cell_length_a 14.646(8)
_cell_length_b 5.075(3)
_cell_length_c 15.314(8)
_cell_measurement_reflns_used 2551
_cell_measurement_temperature 298(2)
_cell_measurement_theta_max 27.4507
_cell_measurement_theta_min 3.7016
_cell_volume 1134.4(11)
_computing_cell_refinement 'CrystalClear (Rigaku, 2005)'
_computing_data_collection 'CrystalClear (Rigaku, 2005)'
_computing_data_reduction 'CrystalClear (Rigaku, 2005)'
_computing_molecular_graphics 'SHELXTL (Sheldrick, 2008)'
_computing_publication_material 'PRPKAPPA (Ferguson, 1999)'
_computing_structure_refinement 'SHELXL97 (Sheldrick, 2008)'
_computing_structure_solution 'SHELXS97 (Sheldrick, 2008)'
_diffrn_ambient_temperature 298(2)
_diffrn_detector_area_resol_mean 13.6612
_diffrn_measured_fraction_theta_full 0.997
_diffrn_measured_fraction_theta_max 0.997
_diffrn_measurement_device_type 'Rigaku SCXmini diffractometer'
_diffrn_measurement_method '\w scans'
_diffrn_radiation_monochromator graphite
_diffrn_radiation_source 'fine-focus sealed tube'
_diffrn_radiation_type MoK\a
_diffrn_radiation_wavelength 0.71073
_diffrn_reflns_av_R_equivalents 0.0428
_diffrn_reflns_av_sigmaI/netI 0.0341
_diffrn_reflns_limit_h_max 18
_diffrn_reflns_limit_h_min -18
_diffrn_reflns_limit_k_max 6
_diffrn_reflns_limit_k_min -6
_diffrn_reflns_limit_l_max 19
_diffrn_reflns_limit_l_min -19
_diffrn_reflns_number 11563
_diffrn_reflns_theta_full 27.44
_diffrn_reflns_theta_max 27.44
_diffrn_reflns_theta_min 3.11
_diffrn_standards_number 0
_exptl_absorpt_coefficient_mu 3.824
_exptl_absorpt_correction_T_max 0.484
_exptl_absorpt_correction_T_min 0.465
_exptl_absorpt_correction_type multi-scan
_exptl_absorpt_process_details '(CrystalClear; Rigaku, 2005)'
_exptl_crystal_colour colorless
_exptl_crystal_density_diffrn 1.967
_exptl_crystal_density_method 'not measured'
_exptl_crystal_description Prism
_exptl_crystal_F_000 656
_exptl_crystal_size_max 0.2000
_exptl_crystal_size_mid 0.2000
_exptl_crystal_size_min 0.2000
_refine_diff_density_max 0.482
_refine_diff_density_min -0.535
_refine_ls_extinction_method none
_refine_ls_goodness_of_fit_ref 1.052
_refine_ls_hydrogen_treatment mixed
_refine_ls_matrix_type full
_refine_ls_number_parameters 189
_refine_ls_number_reflns 2584
_refine_ls_number_restraints 24
_refine_ls_restrained_S_all 1.050
_refine_ls_R_factor_all 0.0716
_refine_ls_R_factor_gt 0.0506
_refine_ls_shift/su_max 0.000
_refine_ls_shift/su_mean 0.000
_refine_ls_structure_factor_coef Fsqd
_refine_ls_weighting_details 'calc w=1/[\s^2^(Fo^2^)+(0.0729P)^2^+0.7365P] where P=(Fo^2^+2Fc^2^)/3'
_refine_ls_weighting_scheme calc
_refine_ls_wR_factor_gt 0.1299
_refine_ls_wR_factor_ref 0.1430
_reflns_number_gt 1949
_reflns_number_total 2584
_reflns_threshold_expression I>2sigma(I)
_cod_data_source_file jh2158.cif
_cod_data_source_block I
_cod_original_cell_volume 1134.5(10)
_cod_original_sg_symbol_H-M 'P 21/c'
_cod_database_code 2226198
_cod_database_fobs_code 2226198

loop_
_symmetry_equiv_pos_as_xyz
'x, y, z'
'-x, y+1/2, -z+1/2'
'-x, -y, -z'
'x, -y-1/2, z-1/2'

loop_
_atom_site_type_symbol
_atom_site_label
_atom_site_fract_x
_atom_site_fract_y
_atom_site_fract_z
_atom_site_U_iso_or_equiv
_atom_site_adp_type
_atom_site_calc_flag
_atom_site_refinement_flags
_atom_site_occupancy
_atom_site_disorder_assembly
_atom_site_disorder_group
Br Br1 -0.07352(3) 0.12750(14) 0.89407(4) 0.0887(3) Uani d . 1 . .
C C1 0.2358(2) 0.1568(7) 0.8526(2) 0.0410(8) Uani d . 1 . .
C C2 0.2022(3) 0.3220(9) 0.9125(3) 0.0690(13) Uani d . 1 . .
H H2A 0.2410 0.4372 0.9449 0.083 Uiso calc R 1 . .
C C3 0.1092(4) 0.3161(11) 0.9246(4) 0.0780(15) Uani d . 1 . .
H H3A 0.0850 0.4279 0.9650 0.094 Uiso calc R 1 . .
C C4 0.0536(3) 0.1443(9) 0.8766(3) 0.0564(10) Uani d . 1 . .
C C5 0.0873(3) -0.0174(13) 0.8167(4) 0.0836(16) Uani d . 1 . .
H H5A 0.0485 -0.1317 0.7840 0.100 Uiso calc R 1 . .
C C6 0.1802(3) -0.0121(11) 0.8043(4) 0.0770(15) Uani d . 1 . .
H H6A 0.2041 -0.1228 0.7634 0.092 Uiso calc R 1 . .
N N1 0.3347(2) 0.1574(6) 0.8399(2) 0.0449(7) Uani d . 1 . .
H H1A 0.3460 0.0403 0.7989 0.067 Uiso calc R 1 . .
H H1B 0.3664 0.1151 0.8900 0.067 Uiso calc R 1 . .
H H1C 0.3513 0.3171 0.8231 0.067 Uiso calc R 1 . .
O O1W 0.4090(2) 0.6558(6) 0.9035(3) 0.0497(7) Uani d . 1 . .
H H1WB 0.407(5) 0.646(12) 0.952(5) 0.10(3) Uiso d . 1 . .
H H1WA 0.445(5) 0.652(12) 0.885(4) 0.09(3) Uiso d . 1 . .
P P1 0.62950(6) 0.0473(2) 0.87429(6) 0.0426(3) Uani d . 1 . .
F F1 0.69905(19) 0.2001(6) 0.94031(19) 0.0747(8) Uani d . 1 . .
F F2 0.6508(16) 0.215(4) 0.7908(13) 0.069(3) Uani d PU 0.50 . .
F F3 0.706(2) -0.161(5) 0.852(2) 0.067(4) Uani d PU 0.50 . .
F F4 0.6103(2) -0.1569(5) 0.95004(19) 0.0753(8) Uani d . 1 . .
F F5 0.5602(14) -0.141(7) 0.8100(14) 0.066(5) Uani d PU 0.50 . .
F F6 0.541(2) 0.203(7) 0.908(2) 0.065(5) Uani d PU 0.50 . .
F F3' 0.7131(19) -0.097(5) 0.8358(18) 0.071(5) Uani d PU 0.50 . .
F F6' 0.554(2) 0.239(7) 0.900(2) 0.073(6) Uani d PU 0.50 . .
F F2' 0.6400(18) 0.284(4) 0.8075(12) 0.073(3) Uani d PU 0.50 . .
F F5' 0.5575(14) -0.078(7) 0.8065(14) 0.071(6) Uani d PU 0.50 . .

loop_
_atom_site_aniso_label
_atom_site_aniso_U_11
_atom_site_aniso_U_22
_atom_site_aniso_U_33
_atom_site_aniso_U_12
_atom_site_aniso_U_13
_atom_site_aniso_U_23
Br1 0.0451(3) 0.1472(7) 0.0747(4) 0.0010(3) 0.0107(2) 0.0271(3)
C1 0.0418(18) 0.0409(19) 0.0404(18) 0.0011(15) 0.0029(14) 0.0040(15)
C2 0.063(3) 0.069(3) 0.079(3) -0.017(2) 0.025(2) -0.029(2)
C3 0.064(3) 0.087(4) 0.087(4) -0.001(3) 0.031(3) -0.026(3)
C4 0.044(2) 0.079(3) 0.046(2) 0.004(2) 0.0037(17) 0.017(2)
C5 0.047(2) 0.117(4) 0.086(3) -0.016(3) 0.000(2) -0.039(3)
C6 0.054(3) 0.094(4) 0.082(3) -0.003(3) 0.001(2) -0.041(3)
N1 0.0452(16) 0.0415(16) 0.0483(17) -0.0010(13) 0.0057(13) 0.0024(14)
O1W 0.0439(16) 0.0496(17) 0.056(2) -0.0011(13) 0.0094(14) -0.0043(14)
P1 0.0394(5) 0.0469(5) 0.0426(5) -0.0052(4) 0.0087(4) -0.0044(4)
F1 0.0653(16) 0.0864(18) 0.0714(17) -0.0209(14) -0.0014(13) -0.0273(15)
F2 0.085(6) 0.075(10) 0.051(6) -0.017(6) 0.028(4) -0.002(5)
F3 0.062(8) 0.063(9) 0.079(8) 0.011(6) 0.026(5) -0.006(5)
F4 0.0805(19) 0.0728(17) 0.0732(18) -0.0039(14) 0.0106(14) 0.0252(14)
F5 0.065(5) 0.073(13) 0.064(5) -0.030(5) 0.021(5) -0.023(5)
F6 0.045(5) 0.077(10) 0.075(7) 0.008(5) 0.018(5) -0.005(7)
F3' 0.045(4) 0.086(13) 0.085(11) -0.005(7) 0.026(6) -0.027(8)
F6' 0.066(11) 0.064(8) 0.093(9) 0.026(9) 0.024(7) 0.007(5)
F2' 0.109(8) 0.059(8) 0.054(7) -0.013(6) 0.027(5) 0.007(5)
F5' 0.060(5) 0.077(14) 0.072(5) -0.024(5) -0.015(5) -0.017(5)

loop_
_atom_type_symbol
_atom_type_description
_atom_type_scat_dispersion_real
_atom_type_scat_dispersion_imag
_atom_type_scat_source
C C 0.0033 0.0016 'International Tables Vol C Tables 4.2.6.8 and 6.1.1.4'
H H 0.0000 0.0000 'International Tables Vol C Tables 4.2.6.8 and 6.1.1.4'
N N 0.0061 0.0033 'International Tables Vol C Tables 4.2.6.8 and 6.1.1.4'
F F 0.0171 0.0103 'International Tables Vol C Tables 4.2.6.8 and 6.1.1.4'
P P 0.1023 0.0942 'International Tables Vol C Tables 4.2.6.8 and 6.1.1.4'
Br Br -0.2901 2.4595 'International Tables Vol C Tables 4.2.6.8 and 6.1.1.4'
O O 0.0106 0.0060 'International Tables Vol C Tables 4.2.6.8 and 6.1.1.4'

loop_
_geom_angle_atom_site_label_1
_geom_angle_atom_site_label_2
_geom_angle_atom_site_label_3
_geom_angle_site_symmetry_1
_geom_angle_site_symmetry_3
_geom_angle
_geom_angle_publ_flag
C6 C1 C2 . . 121.4(4) ?
C6 C1 N1 . . 118.6(4) ?
C2 C1 N1 . . 120.0(3) ?
C1 C2 C3 . . 119.2(4) ?
C1 C2 H2A . . 120.4 ?
C3 C2 H2A . . 120.4 ?
C4 C3 C2 . . 119.3(4) ?
C4 C3 H3A . . 120.3 ?
C2 C3 H3A . . 120.3 ?
C5 C4 C3 . . 121.1(4) ?
C5 C4 Br1 . . 118.9(4) ?
C3 C4 Br1 . . 119.9(3) ?
C4 C5 C6 . . 119.8(4) ?
C4 C5 H5A . . 120.1 ?
C6 C5 H5A . . 120.1 ?
C1 C6 C5 . . 119.1(4) ?
C1 C6 H6A . . 120.4 ?
C5 C6 H6A . . 120.4 ?
C1 N1 H1A . . 109.5 ?
C1 N1 H1B . . 109.5 ?
H1A N1 H1B . . 109.5 ?
C1 N1 H1C . . 109.5 ?
H1A N1 H1C . . 109.5 ?
H1B N1 H1C . . 109.5 ?
H1WB O1W H1WA . . 124(8) ?
F6' P1 F5' . . 87.9(17) ?
F6' P1 F3' . . 167.6(15) ?
F5' P1 F3' . . 93.7(15) ?
F6' P1 F1 . . 88.2(14) ?
F5' P1 F1 . . 174.7(13) ?
F3' P1 F1 . . 89.3(11) ?
F6' P1 F2' . . 78.2(15) ?
F5' P1 F2' . . 88.5(15) ?
F3' P1 F2' . . 89.5(10) ?
F1 P1 F2' . . 87.2(9) ?
F6' P1 F2 . . 93.1(15) ?
F5' P1 F2 . . 81.3(13) ?
F3' P1 F2 . . 75.0(10) ?
F1 P1 F2 . . 95.3(8) ?
F2' P1 F2 . . 16.8(8) ?
F6' P1 F4 . . 93.1(14) ?
F5' P1 F4 . . 94.1(11) ?
F3' P1 F4 . . 99.0(8) ?
F1 P1 F4 . . 89.78(17) ?
F2' P1 F4 . . 170.9(5) ?
F2 P1 F4 . . 172.1(5) ?
F6' P1 F3 . . 177.2(16) ?
F5' P1 F3 . . 92.0(16) ?
F3' P1 F3 . . 15.2(13) ?
F1 P1 F3 . . 92.0(12) ?
F2' P1 F3 . . 104.6(9) ?
F2 P1 F3 . . 89.6(10) ?
F4 P1 F3 . . 84.1(7) ?
F6' P1 F6 . . 10(3) ?
F5' P1 F6 . . 84.2(15) ?
F3' P1 F6 . . 176.7(16) ?
F1 P1 F6 . . 92.5(11) ?
F2' P1 F6 . . 87.8(15) ?
F2 P1 F6 . . 102.1(15) ?
F4 P1 F6 . . 83.7(13) ?
F3 P1 F6 . . 167.0(15) ?
F6' P1 F5 . . 95.4(16) ?
F5' P1 F5 . . 11(2) ?
F3' P1 F5 . . 88.1(14) ?
F1 P1 F5 . . 174.3(12) ?
F2' P1 F5 . . 97.9(13) ?
F2 P1 F5 . . 89.0(12) ?
F4 P1 F5 . . 85.6(10) ?
F3 P1 F5 . . 84.2(15) ?
F6 P1 F5 . . 90.3(14) ?

loop_
_geom_bond_atom_site_label_1
_geom_bond_atom_site_label_2
_geom_bond_site_symmetry_2
_geom_bond_distance
_geom_bond_publ_flag
Br1 C4 . 1.904(4) ?
C1 C6 . 1.359(6) ?
C1 C2 . 1.364(6) ?
C1 N1 . 1.477(5) ?
C2 C3 . 1.390(7) ?
C2 H2A . 0.9300 ?
C3 C4 . 1.366(7) ?
C3 H3A . 0.9300 ?
C4 C5 . 1.353(7) ?
C5 C6 . 1.390(7) ?
C5 H5A . 0.9300 ?
C6 H6A . 0.9300 ?
N1 H1A . 0.8900 ?
N1 H1B . 0.8900 ?
N1 H1C . 0.8900 ?
O1W H1WB . 0.75(7) ?
O1W H1WA . 0.62(7) ?
P1 F6' . 1.55(3) ?
P1 F5' . 1.55(2) ?
P1 F3' . 1.58(3) ?
P1 F1 . 1.579(3) ?
P1 F2' . 1.59(2) ?
P1 F2 . 1.59(2) ?
P1 F4 . 1.597(3) ?
P1 F3 . 1.60(3) ?
P1 F6 . 1.64(3) ?
P1 F5 . 1.66(2) ?

loop_
_geom_hbond_atom_site_label_D
_geom_hbond_atom_site_label_H
_geom_hbond_atom_site_label_A
_geom_hbond_site_symmetry_A
_geom_hbond_distance_DH
_geom_hbond_distance_HA
_geom_hbond_distance_DA
_geom_hbond_angle_DHA
N1 H1B F6 . 0.89 2.59 3.13(3) 119.5
N1 H1C O1W . 0.89 2.24 2.891(5) 129.8
N1 H1A F2 2_646 0.89 2.15 3.02(2) 168.1
N1 H1B O1W 1_545 0.89 2.42 2.905(5) 114.8
N1 H1B F4 3_657 0.89 2.45 3.252(5) 149.3
N1 H1C F5 2_656 0.89 2.51 3.04(2) 118.9
O1W H1WB F6 3_667 0.75(7) 2.34(8) 3.00(3) 148(6)
O1W H1WB F1 3_667 0.75(7) 2.48(7) 3.062(5) 136(6)
O1W H1WA F5 1_565 0.62(7) 2.36(7) 2.92(2) 151(7)

loop_
_geom_torsion_atom_site_label_1
_geom_torsion_atom_site_label_2
_geom_torsion_atom_site_label_3
_geom_torsion_atom_site_label_4
_geom_torsion_site_symmetry_1
_geom_torsion_site_symmetry_2
_geom_torsion_site_symmetry_3
_geom_torsion_site_symmetry_4
_geom_torsion
_geom_torsion_publ_flag
C6 C1 C2 C3 . . . . 0.3(8) ?
N1 C1 C2 C3 . . . . -179.0(4) ?
C1 C2 C3 C4 . . . . 0.3(8) ?
C2 C3 C4 C5 . . . . -0.9(8) ?
C2 C3 C4 Br1 . . . . 178.6(4) ?
C3 C4 C5 C6 . . . . 0.8(9) ?
Br1 C4 C5 C6 . . . . -178.7(5) ?
C2 C1 C6 C5 . . . . -0.4(8) ?
N1 C1 C6 C5 . . . . 179.0(5) ?
C4 C5 C6 C1 . . . . -0.1(9) ?
